data_4501882
loop_
_publ_author_name
'Laurila, Elina'
'Oresmaa, Larisa'
'Niskanen, Mika'
'Hirva, Pipsa'
'Haukka, Matti'

_publ_section_title
;
 Metal&#x2212;Metal Interactions in Stacked Mononuclear and Dinuclear
 Rhodium 2,2&#x2032;-Biimidazole Carbonyl Complexes
;
_journal_issue 8
_journal_name_full 'Crystal Growth &amp; Design'
_journal_page_first 3775
_journal_paper_doi 10.1021/cg100606f
_journal_volume 10
_journal_year 2010
_chemical_formula_moiety 'C8 H6 N4 O2 Rh, B F4'
_chemical_formula_sum 'C8 H6 B F4 N4 O2 Rh'
_chemical_formula_weight 379.89
_chemical_name_systematic
; 
 ? 
;
_space_group_IT_number 61
_symmetry_cell_setting orthorhombic
_symmetry_space_group_name_Hall '-P 2ac 2ab'
_symmetry_space_group_name_H-M 'P b c a'
_atom_sites_solution_hydrogens geom
_atom_sites_solution_primary direct
_atom_sites_solution_secondary difmap
_audit_creation_method SHELXL-97
_cell_angle_alpha 90.00
_cell_angle_beta 90.00
_cell_angle_gamma 90.00
_cell_formula_units_Z 8
_cell_length_a 18.091(5)
_cell_length_b 6.6391(19)
_cell_length_c 20.244(6)
_cell_measurement_reflns_used 4185
_cell_measurement_temperature 297(2)
_cell_measurement_theta_max 25.56
_cell_measurement_theta_min 2.25
_cell_volume 2431.5(12)
_computing_cell_refinement 'SAINT (Bruker AXS, 2009)'
_computing_data_collection 'APEX2 (Bruker AXS, 2009)'
_computing_data_reduction 'SAINT (Bruker AXS, 2009)'
_computing_molecular_graphics 'Diamond v.3.2c (Brandenburg, 2009)'
_computing_publication_material 'SHELXL-97 (Sheldrick, 2008)'
_computing_structure_refinement 'SHELXL-97 (Sheldrick, 2008)'
_computing_structure_solution 'SIR97 (Altomare et al., 1997)'
_diffrn_ambient_temperature 297(2)
_diffrn_detector_area_resol_mean 16
_diffrn_measured_fraction_theta_full 0.997
_diffrn_measured_fraction_theta_max 0.997
_diffrn_measurement_device '62mm x 62mm CCD camera on three-circle goniostat'
_diffrn_measurement_device_type 'Bruker SMART APEX II CCD'
_diffrn_measurement_method '\f scans and \w scans'
_diffrn_radiation_monochromator 'flat graphite crystal'
_diffrn_radiation_source 'fine-focus sealed tube'
_diffrn_radiation_type MoK\a
_diffrn_radiation_wavelength 0.71073
_diffrn_reflns_av_R_equivalents 0.0431
_diffrn_reflns_av_sigmaI/netI 0.0326
_diffrn_reflns_limit_h_max 21
_diffrn_reflns_limit_h_min -24
_diffrn_reflns_limit_k_max 9
_diffrn_reflns_limit_k_min -9
_diffrn_reflns_limit_l_max 28
_diffrn_reflns_limit_l_min -22
_diffrn_reflns_number 20415
_diffrn_reflns_theta_full 29.55
_diffrn_reflns_theta_max 29.55
_diffrn_reflns_theta_min 2.01
_exptl_absorpt_coefficient_mu 1.461
_exptl_absorpt_correction_T_max 0.9161
_exptl_absorpt_correction_T_min 0.8052
_exptl_absorpt_correction_type multi-scan
_exptl_absorpt_process_details 'SADABS (Sheldrick, 2008)'
_exptl_crystal_colour 'metallic brownish'
_exptl_crystal_density_diffrn 2.076
_exptl_crystal_density_method 'not measured'
_exptl_crystal_description needle
_exptl_crystal_F_000 1472
_exptl_crystal_size_max 0.16
_exptl_crystal_size_mid 0.07
_exptl_crystal_size_min 0.06
_refine_diff_density_max 0.625
_refine_diff_density_min -0.419
_refine_diff_density_rms 0.086
_refine_ls_extinction_method none
_refine_ls_goodness_of_fit_ref 1.015
_refine_ls_hydrogen_treatment constr
_refine_ls_matrix_type full
_refine_ls_number_parameters 181
_refine_ls_number_reflns 3393
_refine_ls_number_restraints 0
_refine_ls_restrained_S_all 1.015
_refine_ls_R_factor_all 0.0676
_refine_ls_R_factor_gt 0.0349
_refine_ls_shift/su_max 0.002
_refine_ls_shift/su_mean 0.000
_refine_ls_structure_factor_coef Fsqd
_refine_ls_weighting_details 'calc w=1/[\s^2^(Fo^2^)+(0.0406P)^2^+1.3647P] where P=(Fo^2^+2Fc^2^)/3'
_refine_ls_weighting_scheme calc
_refine_ls_wR_factor_gt 0.0799
_refine_ls_wR_factor_ref 0.0932
_reflns_number_gt 2187
_reflns_number_total 3393
_reflns_threshold_expression >2sigma(I)
_cod_data_source_file cg100606f_si_002.cif
_cod_data_source_block 3C
_cod_depositor_comments
;
The following automatic conversions were performed:

'_symmetry_cell_setting' value 'Orthorhombic' changed to
'orthorhombic' according to
/home/saulius/struct/CIF-dictionaries/cif_core.dic dictionary named
'cif_core.dic' version 2.4.2 from 2011-04-26.

Automatic conversion script
Id: cif_fix_values 1715 2011-07-08 13:25:40Z adriana 
;
_cod_original_cell_volume 2431.4(12)
_cod_database_code 4501882

loop_
_symmetry_equiv_pos_as_xyz
'x, y, z'
'-x+1/2, -y, z+1/2'
'x+1/2, -y+1/2, -z'
'-x, y+1/2, -z+1/2'
'-x, -y, -z'
'x-1/2, y, -z-1/2'
'-x-1/2, y-1/2, z'
'x, -y-1/2, z-1/2'

loop_
_atom_site_label
_atom_site_type_symbol
_atom_site_fract_x
_atom_site_fract_y
_atom_site_fract_z
_atom_site_U_iso_or_equiv
_atom_site_adp_type
_atom_site_occupancy
_atom_site_symmetry_multiplicity
_atom_site_calc_flag
_atom_site_refinement_flags
Rh1 Rh 0.739031(14) 0.12790(4) 0.033303(13) 0.04115(10) Uani 1 1 d .
F1 F 0.9606(2) 0.2080(6) 0.38916(15) 0.1382(14) Uani 1 1 d .
F2 F 0.8951(2) 0.2593(6) 0.29735(14) 0.1243(12) Uani 1 1 d .
F3 F 0.8763(2) -0.0077(7) 0.35657(17) 0.1583(17) Uani 1 1 d .
F4 F 0.97699(19) 0.0255(7) 0.29949(19) 0.1484(14) Uani 1 1 d .
O1 O 0.7833(2) 0.0559(6) -0.10650(15) 0.0926(10) Uani 1 1 d .
O2 O 0.57816(16) 0.1386(5) -0.00181(17) 0.0814(9) Uani 1 1 d .
N1 N 0.71637(15) 0.1567(3) 0.13337(13) 0.0399(6) Uani 1 1 d .
H1N H 0.9328 0.1989 0.2034 0.060 Uiso 1 1 d R
N2 N 0.75813(16) 0.1859(5) 0.23470(15) 0.0499(7) Uani 1 1 d .
H2N H 0.7868 0.1915 0.2655 0.075 Uiso 1 1 d R
N3 N 0.84567(14) 0.1394(4) 0.07259(13) 0.0402(6) Uani 1 1 d .
N4 N 0.91666(15) 0.1716(4) 0.15926(14) 0.0494(7) Uani 1 1 d .
C1 C 0.7666(2) 0.0869(6) -0.0540(2) 0.0565(10) Uani 1 1 d .
C2 C 0.6392(2) 0.1302(5) 0.00940(19) 0.0541(9) Uani 1 1 d .
C5 C 0.65704(19) 0.1680(5) 0.17564(19) 0.0504(9) Uani 1 1 d .
H5 H 0.6075 0.1639 0.1634 0.060 Uiso 1 1 calc R
C6 C 0.6827(2) 0.1858(5) 0.2377(2) 0.0570(10) Uani 1 1 d .
H6 H 0.6542 0.1963 0.2758 0.068 Uiso 1 1 calc R
C8 C 0.77685(18) 0.1673(4) 0.17100(16) 0.0383(7) Uani 1 1 d .
C9 C 0.84707(17) 0.1590(4) 0.13781(16) 0.0380(7) Uani 1 1 d .
C11 C 0.9620(2) 0.1602(6) 0.10521(19) 0.0590(10) Uani 1 1 d .
H11 H 1.0134 0.1649 0.1053 0.071 Uiso 1 1 calc R
C12 C 0.9177(2) 0.1406(5) 0.05169(19) 0.0506(9) Uani 1 1 d .
H12 H 0.9334 0.1299 0.0081 0.061 Uiso 1 1 calc R
B1 B 0.9279(3) 0.1236(9) 0.3377(2) 0.0641(12) Uani 1 1 d .

loop_
_atom_site_aniso_label
_atom_site_aniso_U_11
_atom_site_aniso_U_22
_atom_site_aniso_U_33
_atom_site_aniso_U_23
_atom_site_aniso_U_13
_atom_site_aniso_U_12
Rh1 0.04336(16) 0.03919(15) 0.04090(16) 0.00179(12) -0.00425(11) -0.00127(11)
F1 0.190(4) 0.144(3) 0.081(2) 0.011(2) -0.068(2) -0.064(3)
F2 0.153(3) 0.145(3) 0.0757(19) 0.0008(19) -0.0345(19) 0.067(2)
F3 0.149(3) 0.220(4) 0.106(3) -0.024(3) 0.021(2) -0.109(3)
F4 0.102(3) 0.190(4) 0.153(3) -0.003(3) 0.008(2) 0.064(3)
O1 0.112(3) 0.116(3) 0.0495(19) -0.0094(18) 0.0175(18) -0.027(2)
O2 0.0534(18) 0.109(3) 0.082(2) -0.0104(17) -0.0222(16) 0.0051(16)
N1 0.0379(14) 0.0352(14) 0.0467(16) 0.0029(11) 0.0035(12) -0.0013(10)
N2 0.0539(18) 0.0543(17) 0.0414(16) 0.0010(14) 0.0057(13) 0.0041(13)
N3 0.0397(15) 0.0405(14) 0.0405(15) 0.0009(12) 0.0015(11) 0.0003(11)
N4 0.0422(16) 0.0616(19) 0.0443(17) -0.0024(13) -0.0039(13) -0.0029(13)
C1 0.061(2) 0.058(2) 0.051(2) -0.0013(18) -0.0059(18) -0.0097(18)
C2 0.055(2) 0.056(2) 0.051(2) -0.0028(17) -0.0125(17) -0.0004(18)
C5 0.0411(19) 0.045(2) 0.065(2) -0.0003(16) 0.0106(17) 0.0008(14)
C6 0.059(2) 0.055(2) 0.057(2) 0.0024(17) 0.0206(19) 0.0038(17)
C8 0.0415(18) 0.0327(15) 0.0406(17) 0.0028(12) 0.0027(14) -0.0006(12)
C9 0.0411(17) 0.0332(16) 0.0397(18) 0.0025(12) -0.0001(13) -0.0015(12)
C11 0.0382(19) 0.077(3) 0.062(2) 0.001(2) 0.0066(17) -0.0020(17)
C12 0.045(2) 0.061(2) 0.045(2) -0.0014(17) 0.0085(15) -0.0028(17)
B1 0.049(3) 0.093(4) 0.050(3) -0.002(3) -0.008(2) 0.002(3)

loop_
_atom_type_symbol
_atom_type_description
_atom_type_scat_dispersion_real
_atom_type_scat_dispersion_imag
_atom_type_scat_source
C C 0.0033 0.0016 'International Tables Vol C Tables 4.2.6.8 and 6.1.1.4'
H H 0.0000 0.0000 'International Tables Vol C Tables 4.2.6.8 and 6.1.1.4'
B B 0.0013 0.0007 'International Tables Vol C Tables 4.2.6.8 and 6.1.1.4'
N N 0.0061 0.0033 'International Tables Vol C Tables 4.2.6.8 and 6.1.1.4'
O O 0.0106 0.0060 'International Tables Vol C Tables 4.2.6.8 and 6.1.1.4'
F F 0.0171 0.0103 'International Tables Vol C Tables 4.2.6.8 and 6.1.1.4'
Rh Rh -1.1178 0.9187 'International Tables Vol C Tables 4.2.6.8 and 6.1.1.4'

loop_
_geom_angle_atom_site_label_1
_geom_angle_atom_site_label_2
_geom_angle_atom_site_label_3
_geom_angle
_geom_angle_site_symmetry_1
_geom_angle_site_symmetry_3
_geom_angle_publ_flag
C1 Rh1 C2 90.83(17) . . yes
C1 Rh1 N1 174.68(14) . . ?
C2 Rh1 N1 93.50(14) . . ?
C1 Rh1 N3 96.87(14) . . ?
C2 Rh1 N3 172.16(14) . . ?
N1 Rh1 N3 78.90(11) . . yes
C1 Rh1 Rh1 96.52(12) . 7_765 ?
C2 Rh1 Rh1 96.11(11) . 7_765 ?
N1 Rh1 Rh1 86.10(6) . 7_765 ?
N3 Rh1 Rh1 81.61(7) . 7_765 ?
C1 Rh1 Rh1 79.78(12) . 7_755 ?
C2 Rh1 Rh1 97.06(11) . 7_755 ?
N1 Rh1 Rh1 96.60(6) . 7_755 ?
N3 Rh1 Rh1 85.79(7) . 7_755 ?
Rh1 Rh1 Rh1 166.365(19) 7_765 7_755 yes
C8 N1 C5 106.4(3) . . ?
C8 N1 Rh1 113.6(2) . . ?
C5 N1 Rh1 140.1(2) . . ?
C8 N2 C6 107.1(3) . . ?
C8 N2 H2N 125.6 . . ?
C6 N2 H2N 127.2 . . ?
C9 N3 C12 106.8(3) . . ?
C9 N3 Rh1 113.6(2) . . ?
C12 N3 Rh1 139.6(2) . . ?
C9 N4 C11 107.5(3) . . ?
C9 N4 H1N 127.2 . . ?
C11 N4 H1N 125.0 . . ?
O1 C1 Rh1 177.9(4) . . ?
O2 C2 Rh1 175.9(4) . . ?
C6 C5 N1 108.5(3) . . ?
C6 C5 H5 125.8 . . ?
N1 C5 H5 125.8 . . ?
C5 C6 N2 107.7(3) . . ?
C5 C6 H6 126.2 . . ?
N2 C6 H6 126.2 . . ?
N1 C8 N2 110.3(3) . . ?
N1 C8 C9 117.1(3) . . ?
N2 C8 C9 132.6(3) . . ?
N3 C9 N4 110.4(3) . . ?
N3 C9 C8 116.9(3) . . ?
N4 C9 C8 132.8(3) . . ?
C12 C11 N4 106.9(3) . . ?
C12 C11 H11 126.6 . . ?
N4 C11 H11 126.6 . . ?
C11 C12 N3 108.4(3) . . ?
C11 C12 H12 125.8 . . ?
N3 C12 H12 125.8 . . ?
F1 B1 F3 111.4(4) . . ?
F1 B1 F4 111.3(4) . . ?
F3 B1 F4 108.1(5) . . ?
F1 B1 F2 112.9(5) . . ?
F3 B1 F2 107.5(4) . . ?
F4 B1 F2 105.3(4) . . ?

loop_
_geom_bond_atom_site_label_1
_geom_bond_atom_site_label_2
_geom_bond_distance
_geom_bond_site_symmetry_2
_geom_bond_publ_flag
Rh1 C1 1.857(5) . yes
Rh1 C2 1.869(4) . yes
Rh1 N1 2.076(3) . yes
Rh1 N3 2.088(3) . yes
Rh1 Rh1 3.3432(9) 7_765 yes
Rh1 Rh1 3.3432(9) 7_755 yes
F1 B1 1.322(5) . ?
F2 B1 1.354(6) . ?
F3 B1 1.332(6) . ?
F4 B1 1.346(6) . ?
O1 C1 1.124(5) . ?
O2 C2 1.129(4) . ?
N1 C8 1.335(4) . ?
N1 C5 1.375(4) . ?
N2 C8 1.339(4) . ?
N2 C6 1.366(4) . ?
N2 H2N 0.8115 . ?
N3 C9 1.327(4) . ?
N3 C12 1.369(4) . ?
N4 C9 1.334(4) . ?
N4 C11 1.369(4) . ?
N4 H1N 0.9565 . ?
C5 C6 1.344(5) . ?
C5 H5 0.9300 . ?
C6 H6 0.9300 . ?
C8 C9 1.438(4) . ?
C11 C12 1.354(5) . ?
C11 H11 0.9300 . ?
C12 H12 0.9300 . ?

loop_
_geom_hbond_atom_site_label_D
_geom_hbond_atom_site_label_H
_geom_hbond_atom_site_label_A
_geom_hbond_distance_DH
_geom_hbond_distance_HA
_geom_hbond_distance_DA
_geom_hbond_angle_DHA
_geom_hbond_publ_flag
N4 H1N F2 0.96 2.06 2.882(4) 142.9 yes
N4 H1N F4 0.96 2.40 3.192(5) 140.2 yes
N2 H2N F2 0.81 2.11 2.826(5) 146.8 yes
